data_1535409
loop_
_publ_author_name
'Bolotina, N.B.'
'Dmitrieva, M.T.'
'Rastsvetaeva, R.K.'

_publ_section_title
;
 Modulated structure of a new natural member of hollandite family.
;
_journal_name_full Kristallografiya
_journal_page_first 598
_journal_page_last 605
_journal_volume 37
_journal_year 1992
_chemical_formula_sum 'Ba1.15 O16 Ti8'
_chemical_name_systematic 'Ba1.15 (Ti8 O16)'
_space_group_IT_number 79
_symmetry_space_group_name_Hall 'I 4'
_symmetry_space_group_name_H-M 'I 4'
_cell_angle_alpha 90
_cell_angle_beta 90
_cell_angle_gamma 90
_cell_formula_units_Z 5
_cell_length_a 10.071
_cell_length_b 10.071
_cell_length_c 14.81
_cell_volume 1502.105
_citation_journal_id_ASTM KRISAJ
_cod_data_source_file Bolotina_KRISAJ_1992_1304.cif
_cod_data_source_block Ba1.15O16Ti8
_cod_database_code 1535409

loop_
_symmetry_equiv_pos_as_xyz
x,y,z
-y,x,z
-x,-y,z
y,-x,z
x+1/2,y+1/2,z+1/2
-y+1/2,x+1/2,z+1/2
-x+1/2,-y+1/2,z+1/2
y+1/2,-x+1/2,z+1/2

loop_
_atom_site_label
_atom_site_type_symbol
_atom_site_fract_x
_atom_site_fract_y
_atom_site_fract_z
_atom_site_occupancy
_atom_site_U_iso_or_equiv
Ba9 Ba+2 0 0 0.8809 0.39 0.0
Ti4 Ti+3 0.3524 0.1698 0.7982 1 0.0
Ba8 Ba+2 0 0 0.4913 0.33 0.0
Ba1 Ba+2 0 0 0.1303 0.65 0.0
Ba3 Ba+2 0 0 0.5189 0.58 0.0
Ti3 Ti+3 0.3505 0.167 0.5982 1 0.0
O5 O-2 0.3525 0.2993 0.9018 1 0.0
O6 O-2 0.3322 0.0419 0.1009 1 0.0
O2 O-2 0.3494 0.2979 0.3015 1 0.0
Ba7 Ba+2 0 0 0.2475 0.2 0.0
O1 O-2 0.3398 0.3007 0.1 1 0.0
Ba5 Ba+2 0 0 0.8966 0.31 0.0
Ba6 Ba+2 0 0 0.0643 0.03 0.0
O4 O-2 0.3415 0.2987 0.7004 1 0.0
O8 O-2 0.3325 0.0405 0.5002 1 0.0
Ba4 Ba+2 0 0 0.7149 0.32 0.0
Ti2 Ti+3 0.3484 0.1646 0.3982 1 0.0
O10 O-2 0.3343 0.0399 0.8996 1 0.0
O7 O-2 0.3353 0.0408 0.2998 1 0.0
O3 O-2 0.3466 0.3011 0.5009 1 0.0
Ti1 Ti+3 0.3537 0.1712 0.1982 1 0.0
Ti5 Ti+3 0.3472 0.1629 0.9982 1 0.0
Ba2 Ba+2 0 0 0.2941 0.07 0.0
O9 O-2 0.334 0.0421 0.7006 1 0.0
